data_2214686
loop_
_publ_author_name
'Okabe, Nobuo'
'Tsuji, Akio'
'Yodoshi, Masahiro'

_publ_section_title
;(4-Aminobenzoato-\k^2^<i>O</i>,<i>O</i>')chlorido(di-2-pyridylamine-\k^2^<i>N</i>,<i>N</i>')copper(II)
 monohydrate
;
_journal_issue 8
_journal_name_full 'Acta Crystallographica Section E'
_journal_page_first m2108
_journal_page_last m2109
_journal_paper_doi 10.1107/S1600536807032837
_journal_volume 63
_journal_year 2007
_chemical_formula_iupac '[Cu (C7 H6 N O2) Cl (C10 H9 N3)], H2 O'
_chemical_formula_moiety 'C17 H15 Cl Cu N4 O2, H2 O '
_chemical_formula_sum 'C17 H17 Cl Cu N4 O3'
_chemical_formula_weight 424.35
_chemical_name_systematic
;
(4-Aminobenzoato-\k^2^<i>O</i>,<i>O</i>')chlorido(di-2-pyridylamine-\
\k^2^<i>N</i>,<i>N</i>')copper(II) monohydrat
;
_space_group_IT_number 14
_symmetry_cell_setting monoclinic
_symmetry_space_group_name_Hall '-P 2yn'
_symmetry_space_group_name_H-M 'P 1 21/n 1'
_cell_angle_alpha 90
_cell_angle_beta 100.63(3)
_cell_angle_gamma 90
_cell_formula_units_Z 4
_cell_length_a 9.860(10)
_cell_length_b 12.100(10)
_cell_length_c 14.600(10)
_cell_measurement_reflns_used 14678
_cell_measurement_temperature 123.1
_cell_measurement_theta_max 27.5
_cell_measurement_theta_min 3.2
_cell_volume 1712(3)
_computing_cell_refinement RAPID-AUTO
_computing_data_collection 'RAPID-AUTO (Rigaku, 1998)'
_computing_data_reduction
;
CrystalStructure (Rigaku/MSC, 2005) and CRYSTALS
(Betteridge <i>et al.</i>,  2003)
;
_computing_molecular_graphics
;
ORTEP3 (Farrugia, 1997), and PLATON (Spek, 2003)
;
_computing_publication_material CrystalStructure
_computing_structure_refinement 'SHELXL97 (Sheldrick, 1997)'
_computing_structure_solution 'SHELXS97 (Sheldrick, 1997)'
_diffrn_detector_area_resol_mean 10.00
_diffrn_measured_fraction_theta_full 0.9898
_diffrn_measured_fraction_theta_max 0.9898
_diffrn_measurement_device_type 'Rigaku R-AXIS RAPID'
_diffrn_measurement_method \w
_diffrn_radiation_type 'Mo K\a'
_diffrn_radiation_wavelength 0.7107
_diffrn_reflns_av_R_equivalents 0.017
_diffrn_reflns_limit_h_max 12
_diffrn_reflns_limit_h_min -12
_diffrn_reflns_limit_k_max 15
_diffrn_reflns_limit_k_min -14
_diffrn_reflns_limit_l_max 18
_diffrn_reflns_limit_l_min -18
_diffrn_reflns_number 16167
_diffrn_reflns_theta_full 27.48
_diffrn_reflns_theta_max 27.48
_exptl_absorpt_coefficient_mu 1.458
_exptl_absorpt_correction_T_max 0.851
_exptl_absorpt_correction_T_min 0.728
_exptl_absorpt_correction_type multi-scan
_exptl_absorpt_process_details '(ABSCOR; Higashi, 1995)'
_exptl_crystal_colour green
_exptl_crystal_density_diffrn 1.646
_exptl_crystal_density_method 'not measured'
_exptl_crystal_description prism
_exptl_crystal_F_000 868.00
_exptl_crystal_size_max 0.30
_exptl_crystal_size_mid 0.30
_exptl_crystal_size_min 0.10
_refine_diff_density_max 0.36
_refine_diff_density_min -0.42
_refine_ls_extinction_method none
_refine_ls_goodness_of_fit_ref 1.073
_refine_ls_hydrogen_treatment constr
_refine_ls_number_parameters 242
_refine_ls_number_reflns 3922
_refine_ls_R_factor_gt 0.0210
_refine_ls_shift/su_max 0.0000
_refine_ls_structure_factor_coef Fsqd
_refine_ls_weighting_details 'w = 1/[\s^2^(Fo^2^)+(0.0360P)^2^+0.6204P] where P=(Fo^2^+2Fc^2^)/3'
_refine_ls_weighting_scheme calc
_refine_ls_wR_factor_ref 0.0620
_reflns_number_gt 3424
_reflns_number_total 3922
_reflns_threshold_expression F^2^>2.0\s(F^2^)
_cod_data_source_file hb2471.cif
_cod_data_source_block I
_cod_original_sg_symbol_Hall '-P 2yn '
_cod_original_sg_symbol_H-M 'P 21/n'
_cod_original_formula_sum 'C17 H17 Cl Cu N4 O3 '
_cod_database_code 2214686

loop_
_symmetry_equiv_pos_site_id
_symmetry_equiv_pos_as_xyz
1 +X,+Y,+Z
2 1/2-X,1/2+Y,1/2-Z
3 -X,-Y,-Z
4 1/2+X,1/2-Y,1/2+Z

loop_
_atom_site_type_symbol
_atom_site_label
_atom_site_fract_x
_atom_site_fract_y
_atom_site_fract_z
_atom_site_U_iso_or_equiv
_atom_site_adp_type
_atom_site_calc_flag
_atom_site_refinement_flags
_atom_site_occupancy
Cu Cu1 0.93181(2) 0.230660(10) 0.485600(10) 0.01293(6) Uani d . 1.00
Cl Cl1 0.70895(4) 0.33281(3) 0.40723(2) 0.01702(8) Uani d . 1.00
O O1 0.90420(10) 0.08460(8) 0.40938(7) 0.0156(2) Uani d . 1.00
O O2 0.82850(10) 0.11464(8) 0.53813(7) 0.0177(2) Uani d . 1.00
O O3 0.53170(10) 0.51357(9) 0.26822(8) 0.0225(2) Uani d . 1.00
N N1 1.06270(10) 0.30780(10) 0.42339(8) 0.0131(2) Uani d . 1.00
N N2 0.97760(10) 0.32012(9) 0.60007(8) 0.0137(2) Uani d . 1.00
N N3 1.14010(10) 0.43479(9) 0.54583(8) 0.0140(2) Uani d . 1.00
N N4 0.49640(10) -0.32830(10) 0.41741(9) 0.0212(3) Uani d . 1.00
C C1 1.06910(10) 0.27270(10) 0.33600(10) 0.0160(3) Uani d . 1.00
C C2 1.15510(10) 0.31880(10) 0.28270(10) 0.0178(3) Uani d . 1.00
C C3 1.24340(10) 0.40380(10) 0.32110(10) 0.0185(3) Uani d . 1.00
C C4 1.23910(10) 0.43960(10) 0.40950(10) 0.0169(3) Uani d . 1.00
C C5 1.14490(10) 0.39140(10) 0.45928(9) 0.0129(2) Uani d . 1.00
C C6 1.06760(10) 0.40340(10) 0.61365(9) 0.0128(2) Uani d . 1.00
C C7 1.09370(10) 0.46320(10) 0.69802(9) 0.0162(3) Uani d . 1.00
C C8 1.0244(2) 0.43450(10) 0.76780(10) 0.0196(3) Uani d . 1.00
C C9 0.9302(2) 0.34770(10) 0.75380(10) 0.0221(3) Uani d . 1.00
C C10 0.9100(2) 0.29330(10) 0.67010(10) 0.0189(3) Uani d . 1.00
C C11 0.83340(10) 0.05130(10) 0.46906(9) 0.0137(3) Uani d . 1.00
C C12 0.75530(10) -0.05250(10) 0.45855(9) 0.0131(3) Uani d . 1.00
C C13 0.65970(10) -0.07300(10) 0.51656(9) 0.0159(3) Uani d . 1.00
C C14 0.57430(10) -0.16390(10) 0.50303(9) 0.0170(3) Uani d . 1.00
C C15 0.58300(10) -0.23950(10) 0.43100(10) 0.0151(3) Uani d . 1.00
C C16 0.68050(10) -0.22010(10) 0.37370(9) 0.0141(3) Uani d . 1.00
C C17 0.76450(10) -0.12800(10) 0.38739(9) 0.0138(3) Uani d . 1.00
H H1 1.0125 0.2146 0.3110 0.019 Uiso c R 1.00
H H2 1.1545 0.2941 0.2223 0.021 Uiso c R 1.00
H H3 1.3044 0.4356 0.2871 0.022 Uiso c R 1.00
H H4 1.2981 0.4954 0.4364 0.020 Uiso c R 1.00
H H5 1.1568 0.5211 0.7062 0.019 Uiso c R 1.00
H H6 1.0402 0.4728 0.8239 0.024 Uiso c R 1.00
H H7 0.8822 0.3271 0.8002 0.027 Uiso c R 1.00
H H8 0.8471 0.2353 0.6607 0.023 Uiso c R 1.00
H H9 1.1917 0.4918 0.5601 0.017 Uiso c R 1.00
H H10 0.6539 -0.0245 0.5650 0.019 Uiso c R 1.00
H H11 0.5105 -0.1754 0.5417 0.020 Uiso c R 1.00
H H12 0.6884 -0.2696 0.3263 0.017 Uiso c R 1.00
H H13 0.8282 -0.1159 0.3487 0.017 Uiso c R 1.00
H H14 0.5007 -0.3740 0.3729 0.025 Uiso c R 1.00
H H15 0.4376 -0.3386 0.4533 0.025 Uiso c R 1.00
H H16 0.5769 0.4615 0.2935 0.034 Uiso c R 1.00
H H17 0.5563 0.5234 0.2197 0.034 Uiso c R 1.00

loop_
_atom_site_aniso_label
_atom_site_aniso_U_11
_atom_site_aniso_U_22
_atom_site_aniso_U_33
_atom_site_aniso_U_12
_atom_site_aniso_U_13
_atom_site_aniso_U_23
Cu1 0.01540(10) 0.01180(10) 0.01250(10) -0.00460(6) 0.00479(6) -0.00184(5)
Cl1 0.0150(2) 0.0150(2) 0.0205(2) -0.00280(10) 0.00180(10) 0.00130(10)
O1 0.0181(5) 0.0133(5) 0.0165(5) -0.0038(4) 0.0061(4) -0.0009(3)
O2 0.0236(6) 0.0142(5) 0.0165(5) -0.0071(4) 0.0071(4) -0.0031(4)
O3 0.0275(6) 0.0224(6) 0.0199(6) 0.0061(5) 0.0103(4) 0.0033(4)
N1 0.0128(6) 0.0132(6) 0.0135(5) -0.0009(4) 0.0033(4) 0.0000(4)
N2 0.0147(6) 0.0139(6) 0.0126(5) -0.0023(4) 0.0029(4) -0.0006(4)
N3 0.0149(6) 0.0122(6) 0.0151(6) -0.0055(4) 0.0034(4) -0.0019(4)
N4 0.0250(7) 0.0188(6) 0.0210(6) -0.0108(5) 0.0078(5) -0.0044(5)
C1 0.0156(7) 0.0163(7) 0.0163(7) -0.0020(5) 0.0032(5) -0.0028(5)
C2 0.0184(7) 0.0213(7) 0.0150(7) -0.0001(6) 0.0063(5) -0.0019(5)
C3 0.0158(7) 0.0218(7) 0.0198(7) -0.0023(6) 0.0079(5) 0.0018(5)
C4 0.0141(7) 0.0171(7) 0.0198(7) -0.0045(5) 0.0039(5) -0.0001(5)
C5 0.0121(6) 0.0136(6) 0.0131(6) 0.0006(5) 0.0022(5) 0.0010(5)
C6 0.0116(6) 0.0126(6) 0.0137(6) 0.0010(5) 0.0011(5) 0.0006(5)
C7 0.0150(7) 0.0169(7) 0.0163(7) -0.0038(5) 0.0012(5) -0.0031(5)
C8 0.0212(8) 0.0243(8) 0.0128(7) -0.0043(6) 0.0021(5) -0.0049(5)
C9 0.0258(8) 0.0279(8) 0.0141(7) -0.0094(6) 0.0077(6) -0.0025(6)
C10 0.0213(8) 0.0198(7) 0.0168(7) -0.0073(6) 0.0066(5) -0.0022(5)
C11 0.0132(7) 0.0130(6) 0.0142(6) 0.0002(5) 0.0008(5) 0.0013(5)
C12 0.0139(7) 0.0111(6) 0.0137(6) -0.0012(5) 0.0008(5) 0.0015(4)
C13 0.0199(7) 0.0149(7) 0.0133(6) -0.0020(5) 0.0041(5) -0.0012(5)
C14 0.0192(7) 0.0180(7) 0.0150(7) -0.0041(5) 0.0061(5) 0.0001(5)
C15 0.0159(7) 0.0133(6) 0.0149(7) -0.0019(5) -0.0003(5) 0.0019(5)
C16 0.0157(7) 0.0133(7) 0.0127(6) 0.0005(5) 0.0011(5) -0.0007(4)
C17 0.0136(7) 0.0144(6) 0.0134(6) 0.0020(5) 0.0025(5) 0.0027(5)

loop_
_atom_type_symbol
_atom_type_description
_atom_type_scat_dispersion_real
_atom_type_scat_dispersion_imag
_atom_type_scat_source
C C 0.003 0.002
;
International Tables for Crystallography
(1992, Vol. C, Tables 4.2.6.8 and 6.1.1.4)
;
H H 0.000 0.000
;
International Tables for Crystallography
(1992, Vol. C, Table 6.1.1.4)
;
O O 0.011 0.006
;
International Tables for Crystallography
(1992, Vol. C, Tables 4.2.6.8 and 6.1.1.4)
;
N N 0.006 0.003
;
International Tables for Crystallography
(1992, Vol. C, Tables 4.2.6.8 and 6.1.1.4)
;
Cu Cu 0.320 1.265
;
International Tables for Crystallography
(1992, Vol. C, Tables 4.2.6.8 and 6.1.1.4)
;
Cl Cl 0.148 0.159
;
International Tables for Crystallography
(1992, Vol. C, Tables 4.2.6.8 and 6.1.1.4)
;

loop_
_geom_angle_atom_site_label_1
_geom_angle_atom_site_label_2
_geom_angle_atom_site_label_3
_geom_angle
_geom_angle_publ_flag
O1 Cu1 O2 64.96(4) yes
O1 Cu1 N1 100.99(5) ?
O1 Cu1 N2 155.07(4) ?
O2 Cu1 N1 163.19(5) ?
O2 Cu1 N2 96.61(5) ?
N1 Cu1 N2 93.69(5) yes
C11 O1 Cu1 86.39(8) ?
C11 O2 Cu1 91.27(9) ?
H16 O3 H17 106.5428 ?
C1 N1 Cu1 116.01(9) ?
C1 N1 C5 118.20(10) ?
C5 N1 Cu1 125.80(10) ?
C6 N2 Cu1 125.60(10) ?
C6 N2 C10 118.30(10) ?
C10 N2 Cu1 116.05(9) ?
C5 N3 C6 131.60(10) ?
C5 N3 H9 114.1757 ?
C6 N3 H9 114.1759 ?
C15 N4 H14 120.0009 ?
C15 N4 H15 119.9993 ?
H14 N4 H15 119.9998 ?
C2 C1 N1 123.20(10) ?
C2 C1 H1 118.3955 ?
H1 C1 N1 118.3871 ?
C3 C2 C1 118.50(10) ?
C3 C2 H2 120.7520 ?
H2 C2 C1 120.7608 ?
C4 C3 C2 119.10(10) ?
C4 C3 H3 120.4688 ?
H3 C3 C2 120.4693 ?
C5 C4 C3 119.60(10) ?
C5 C4 H4 120.2014 ?
H4 C4 C3 120.1972 ?
C7 C6 N2 121.80(10) ?
C7 C6 N3 116.80(10) ?
C8 C7 C6 118.90(10) ?
C8 C7 H5 120.5419 ?
H5 C7 C6 120.5617 ?
C9 C8 C7 119.50(10) ?
C9 C8 H6 120.2575 ?
H6 C8 C7 120.2656 ?
C10 C9 C8 118.5(2) ?
C10 C9 H7 120.7387 ?
H7 C9 C8 120.7571 ?
H8 C10 N2 118.4789 ?
H8 C10 C9 118.4777 ?
C12 C11 O1 122.70(10) ?
C12 C11 O2 120.10(10) ?
C13 C12 C11 119.20(10) ?
C13 C12 C17 118.50(10) ?
C17 C12 C11 122.10(10) ?
C14 C13 C12 121.10(10) ?
C14 C13 H10 119.4483 ?
H10 C13 C12 119.4502 ?
C15 C14 C13 120.40(10) ?
C15 C14 H11 119.8033 ?
H11 C14 C13 119.8016 ?
C16 C15 N4 121.50(10) ?
C16 C15 C14 118.60(10) ?
C17 C16 C15 120.40(10) ?
C17 C16 H12 119.7788 ?
H12 C16 C15 119.7821 ?
H13 C17 C12 119.5207 ?
H13 C17 C16 119.5239 ?

loop_
_geom_bond_atom_site_label_1
_geom_bond_atom_site_label_2
_geom_bond_distance
_geom_bond_publ_flag
Cu1 Cl1 2.596(3) yes
Cu1 O1 2.0800(10) yes
Cu1 O2 1.9720(10) yes
Cu1 N1 1.9480(10) yes
Cu1 N2 1.9730(10) yes
O1 C11 1.278(2) ?
O2 C11 1.275(2) ?
O3 H16 0.8189 ?
O3 H17 0.7997 ?
N1 C1 1.358(2) ?
N1 C5 1.341(2) ?
N2 C6 1.334(2) ?
N2 C10 1.359(2) ?
N3 C5 1.378(2) ?
N3 C6 1.378(2) ?
N3 H9 0.8601 ?
N4 C15 1.364(2) ?
N4 H14 0.8600 ?
N4 H15 0.8600 ?
C1 C2 1.371(2) ?
C1 H1 0.9300 ?
C2 C3 1.397(2) ?
C2 H2 0.9301 ?
C3 C4 1.370(2) ?
C3 H3 0.9300 ?
C4 C5 1.408(2) ?
C4 H4 0.9300 ?
C6 C7 1.411(2) ?
C7 C8 1.371(2) ?
C7 H5 0.9299 ?
C8 C9 1.393(2) ?
C8 H6 0.9300 ?
C9 C10 1.370(2) ?
C9 H7 0.9299 ?
C10 H8 0.9300 ?
C11 C12 1.468(2) ?
C12 C13 1.401(2) ?
C12 C17 1.399(2) ?
C13 C14 1.378(2) ?
C13 H10 0.9299 ?
C14 C15 1.408(2) ?
C14 H11 0.9299 ?
C15 C16 1.406(2) ?
C16 C17 1.382(2) ?
C16 H12 0.9299 ?
C17 H13 0.9300 ?

loop_
_geom_hbond_atom_site_label_D
_geom_hbond_atom_site_label_H
_geom_hbond_atom_site_label_A
_geom_hbond_site_symmetry_A
_geom_hbond_distance_DH
_geom_hbond_distance_HA
_geom_hbond_distance_DA
_geom_hbond_angle_DHA
_geom_hbond_publ_flag
N3 H9 Cl1 3_766 0.86 2.35 3.196(3) 169 yes
N4 H14 O3 1_545 0.86 2.11 2.968(2) 174 yes
N4 H15 Cl1 3_656 0.86 2.71 3.547(2) 166 yes
O3 H16 Cl1 . 0.82 2.47 3.263(4) 164 yes
O3 H17 O1 2_655 0.80 2.13 2.911(2) 166 yes

loop_
_geom_torsion_atom_site_label_1
_geom_torsion_atom_site_label_2
_geom_torsion_atom_site_label_3
_geom_torsion_atom_site_label_4
_geom_torsion
O2 Cu1 O1 C11 3.07(6)
O1 Cu1 O2 C11 -3.07(7)
O1 Cu1 N1 C1 20.20(10)
O1 Cu1 N2 C6 128.10(10)
Cu1 O1 C11 O2 -4.80(10)
Cu1 O2 C11 O1 5.10(10)
Cu1 N1 C1 C2 179.50(10)
Cu1 N1 C5 N3 -2.7(2)
Cu1 N1 C5 C4 178.10(10)
Cu1 N2 C6 N3 -0.4(2)
Cu1 N2 C10 C9 -179.90(10)
C6 N3 C5 N1 5.3(2)
C6 N3 C5 C4 -175.50(10)
C5 N3 C6 N2 -3.6(2)
H14 N4 C15 C14 179.0
N1 C1 C2 C3 2.0(2)
C1 C2 C3 C4 -1.4(2)
C2 C3 C4 C5 -0.8(2)
C3 C4 C5 N1 2.7(2)
C3 C4 C5 N3 -176.60(10)
N2 C6 C7 C8 0.1(2)
C6 C7 C8 C9 -0.1(2)
C7 C8 C9 C10 0.1(2)
C8 C9 C10 N2 0.0(2)
O1 C11 C12 C13 -167.70(10)
C11 C12 C13 C14 173.40(10)
C11 C12 C17 C16 -173.90(10)
C12 C13 C14 C15 1.0(2)
C13 C14 C15 N4 -179.00(10)
N4 C15 C16 C17 178.30(10)
C15 C16 C17 C12 0.4(2)
